data_4509256
loop_
_publ_author_name
'Sun, Qian'
'Yue, Qi'
'Zhang, Jian-Yong'
'Wang, Li'
'Li, Xue'
'Gao, En-Qing'

_publ_section_title
;
 Hydrothermal Synthesis, Structures, and Properties of Manganese(II) and
 Zinc(II) Coordination Polymers with Different Phenylenediacrylates
;
_journal_issue 5
_journal_name_full 'Crystal Growth &amp; Design'
_journal_page_first 2310
_journal_paper_doi 10.1021/cg8011266
_journal_volume 9
_journal_year 2009
_chemical_formula_sum 'C27 H27 Mn N3 O7'
_chemical_formula_weight 560.46
_chemical_name_systematic
; 
 ? 
;
_space_group_IT_number 2
_symmetry_cell_setting triclinic
_symmetry_space_group_name_Hall '-P 1'
_symmetry_space_group_name_H-M 'P -1'
_atom_sites_solution_hydrogens geom
_atom_sites_solution_primary direct
_atom_sites_solution_secondary difmap
_audit_creation_method SHELXL-97
_cell_angle_alpha 109.31(3)
_cell_angle_beta 111.39(3)
_cell_angle_gamma 99.49(3)
_cell_formula_units_Z 2
_cell_length_a 10.631(2)
_cell_length_b 11.318(2)
_cell_length_c 13.004(3)
_cell_measurement_reflns_used 12533
_cell_measurement_temperature 293(2)
_cell_measurement_theta_max 13.27
_cell_measurement_theta_min 2.78
_cell_volume 1300.3(7)
_computing_cell_refinement 'Bruker XSCANS'
_computing_data_collection 'Bruker XSCANS'
_computing_data_reduction 'Bruker SHELXTL'
_computing_molecular_graphics 'Bruker SHELXTL'
_computing_publication_material 'Bruker SHELXTL'
_computing_structure_refinement 'SHELXL-97 (Sheldrick, 1997)'
_computing_structure_solution 'SHELXS-97 (Sheldrick, 1990)'
_diffrn_ambient_temperature 293(2)
_diffrn_measured_fraction_theta_full 0.981
_diffrn_measured_fraction_theta_max 0.981
_diffrn_measurement_device_type 'CCD area detector'
_diffrn_measurement_method 'phi and omega scans'
_diffrn_radiation_monochromator graphite
_diffrn_radiation_source 'fine-focus sealed tube'
_diffrn_radiation_type MoK\a
_diffrn_radiation_wavelength 0.71073
_diffrn_reflns_av_R_equivalents 0.0275
_diffrn_reflns_av_sigmaI/netI 0.0808
_diffrn_reflns_limit_h_max 13
_diffrn_reflns_limit_h_min -7
_diffrn_reflns_limit_k_max 13
_diffrn_reflns_limit_k_min -13
_diffrn_reflns_limit_l_max 14
_diffrn_reflns_limit_l_min -16
_diffrn_reflns_number 6043
_diffrn_reflns_theta_full 26.01
_diffrn_reflns_theta_max 26.01
_diffrn_reflns_theta_min 1.86
_exptl_absorpt_coefficient_mu 0.559
_exptl_absorpt_correction_T_max 0.8964
_exptl_absorpt_correction_T_min 0.8502
_exptl_absorpt_correction_type multi-scan
_exptl_crystal_colour yellow
_exptl_crystal_density_diffrn 1.431
_exptl_crystal_density_method 'not measured'
_exptl_crystal_description block
_exptl_crystal_F_000 582
_exptl_crystal_size_max 0.30
_exptl_crystal_size_mid 0.30
_exptl_crystal_size_min 0.20
_refine_diff_density_max 0.371
_refine_diff_density_min -0.194
_refine_diff_density_rms 0.055
_refine_ls_extinction_method none
_refine_ls_goodness_of_fit_ref 1.009
_refine_ls_hydrogen_treatment mixed
_refine_ls_matrix_type full
_refine_ls_number_parameters 356
_refine_ls_number_reflns 5018
_refine_ls_number_restraints 6
_refine_ls_restrained_S_all 1.009
_refine_ls_R_factor_all 0.0844
_refine_ls_R_factor_gt 0.0509
_refine_ls_shift/su_max 0.001
_refine_ls_shift/su_mean 0.000
_refine_ls_structure_factor_coef Fsqd
_refine_ls_weighting_details 'calc w=1/[\s^2^(Fo^2^)+(0.0484P)^2^+0.0000P] where P=(Fo^2^+2Fc^2^)/3'
_refine_ls_weighting_scheme calc
_refine_ls_wR_factor_gt 0.1121
_refine_ls_wR_factor_ref 0.1284
_reflns_number_gt 3393
_reflns_number_total 5018
_reflns_threshold_expression >2sigma(I)
_cod_data_source_file cg8011266sup4.cif
_cod_data_source_block 2
_cod_depositor_comments
;
The following automatic conversions were performed:

'_symmetry_cell_setting' value 'Triclinic' changed to 'triclinic'
according to /home/saulius/struct/CIF-dictionaries/cif_core.dic
dictionary named 'cif_core.dic' version 2.4.2 from
2011-04-26.

'_exptl_absorpt_correction_type' value 'multi-scan '
changed to 'multi-scan' according to
/home/saulius/struct/CIF-dictionaries/cif_core.dic dictionary named
'cif_core.dic' version 2.4.2 from 2011-04-26.

Automatic conversion script
Id: cif_fix_values 1891 2012-01-12 08:04:46Z andrius 
;
_cod_original_cell_volume 1300.3(5)
_cod_original_sg_symbol_H-M 'P-1   '
_cod_database_code 4509256

loop_
_symmetry_equiv_pos_as_xyz
'x, y, z'
'-x, -y, -z'

loop_
_atom_site_label
_atom_site_type_symbol
_atom_site_fract_x
_atom_site_fract_y
_atom_site_fract_z
_atom_site_U_iso_or_equiv
_atom_site_adp_type
_atom_site_occupancy
_atom_site_symmetry_multiplicity
_atom_site_calc_flag
_atom_site_refinement_flags
Mn1 Mn 0.65005(5) 0.32661(4) 0.35871(4) 0.04123(17) Uani 1 1 d .
O1 O 0.4936(2) 0.3810(2) 0.24026(19) 0.0504(5) Uani 1 1 d .
O2 O 0.5954(2) 0.4369(3) 0.1332(2) 0.0696(7) Uani 1 1 d .
O3 O 0.7299(2) 0.51329(19) 0.50846(18) 0.0530(6) Uani 1 1 d .
O4 O 0.9519(2) 0.5323(2) 0.6236(2) 0.0602(6) Uani 1 1 d .
O5 O 0.8211(2) 0.2755(2) 0.4788(2) 0.0709(8) Uani 1 1 d D
H5W2 H 0.889(3) 0.349(2) 0.513(4) 0.106 Uiso 1 1 d D
H5W1 H 0.854(4) 0.213(2) 0.458(4) 0.106 Uiso 1 1 d D
O6 O 0.7666(2) 0.3394(2) 0.2552(2) 0.0561(6) Uani 1 1 d D
H6W2 H 0.722(3) 0.377(3) 0.215(3) 0.084 Uiso 1 1 d D
H6W1 H 0.8540(19) 0.379(3) 0.289(3) 0.078(13) Uiso 1 1 d D
O7 O 0.1254(4) -0.0424(3) 0.5910(3) 0.1009(10) Uani 1 1 d .
C1 C 0.4963(3) 0.4228(3) 0.1621(3) 0.0449(7) Uani 1 1 d .
C2 C 0.3700(3) 0.4559(3) 0.0965(3) 0.0461(7) Uani 1 1 d .
H2A H 0.3679 0.4787 0.0335 0.055 Uiso 1 1 calc R
C3 C 0.2616(3) 0.4550(3) 0.1219(3) 0.0452(7) Uani 1 1 d .
H3A H 0.2689 0.4360 0.1878 0.054 Uiso 1 1 calc R
C4 C 0.1297(3) 0.4802(3) 0.0589(3) 0.0421(7) Uani 1 1 d .
C5 C 0.0971(3) 0.4983(3) -0.0465(3) 0.0475(8) Uani 1 1 d .
H5A H 0.1621 0.4979 -0.0787 0.057 Uiso 1 1 calc R
C6 C 0.0303(3) 0.4831(3) 0.1051(3) 0.0458(7) Uani 1 1 d .
H6A H 0.0501 0.4723 0.1767 0.055 Uiso 1 1 calc R
C7 C 0.8654(3) 0.9223(3) 0.9077(3) 0.0551(9) Uani 1 1 d .
H7A H 0.7739 0.8700 0.8463 0.066 Uiso 1 1 calc R
C8 C 0.8836(3) 1.0354(3) 1.0011(3) 0.0560(9) Uani 1 1 d .
H8A H 0.8041 1.0597 1.0009 0.067 Uiso 1 1 calc R
C9 C 0.9817(3) 0.8847(3) 0.9033(3) 0.0476(8) Uani 1 1 d .
C10 C 0.9682(3) 0.7686(3) 0.8028(3) 0.0484(8) Uani 1 1 d .
H10A H 1.0495 0.7434 0.8145 0.058 Uiso 1 1 calc R
C11 C 0.8552(3) 0.6951(3) 0.6976(3) 0.0487(8) Uani 1 1 d .
H11A H 0.7744 0.7214 0.6815 0.058 Uiso 1 1 calc R
C12 C 0.8476(3) 0.5732(3) 0.6027(2) 0.0415(7) Uani 1 1 d .
C13 C 0.5829(4) 0.0308(3) 0.1578(3) 0.0650(10) Uani 1 1 d .
H13A H 0.6416 0.0755 0.1349 0.078 Uiso 1 1 calc R
C14 C 0.5297(5) -0.1067(4) 0.0982(3) 0.0773(12) Uani 1 1 d .
H14A H 0.5509 -0.1521 0.0360 0.093 Uiso 1 1 calc R
C15 C 0.4465(4) -0.1729(3) 0.1321(4) 0.0772(12) Uani 1 1 d .
H15A H 0.4099 -0.2649 0.0929 0.093 Uiso 1 1 calc R
C16 C 0.4149(4) -0.1047(3) 0.2256(3) 0.0610(10) Uani 1 1 d .
C17 C 0.4732(3) 0.0349(3) 0.2799(3) 0.0499(8) Uani 1 1 d .
C18 C 0.3316(4) -0.1647(4) 0.2697(4) 0.0833(13) Uani 1 1 d .
H18A H 0.2929 -0.2565 0.2338 0.100 Uiso 1 1 calc R
C19 C 0.3064(4) -0.0948(4) 0.3607(4) 0.0809(12) Uani 1 1 d .
H19A H 0.2531 -0.1382 0.3883 0.097 Uiso 1 1 calc R
C20 C 0.3612(4) 0.0468(3) 0.4160(3) 0.0609(9) Uani 1 1 d .
C21 C 0.4451(3) 0.1113(3) 0.3770(3) 0.0499(8) Uani 1 1 d .
C22 C 0.3359(4) 0.1260(4) 0.5103(4) 0.0741(11) Uani 1 1 d .
H22A H 0.2790 0.0872 0.5380 0.089 Uiso 1 1 calc R
C23 C 0.3948(4) 0.2595(4) 0.5607(3) 0.0680(10) Uani 1 1 d .
H23A H 0.3793 0.3129 0.6235 0.082 Uiso 1 1 calc R
C24 C 0.4782(3) 0.3154(3) 0.5175(3) 0.0534(8) Uani 1 1 d .
H24A H 0.5182 0.4071 0.5531 0.064 Uiso 1 1 calc R
C25 C 0.0535(6) 0.1564(4) 0.8222(5) 0.1096(17) Uani 1 1 d .
H25A H 0.0099 0.0784 0.8271 0.164 Uiso 1 1 calc R
H25B H -0.0145 0.2017 0.8034 0.164 Uiso 1 1 calc R
H25C H 0.1346 0.2138 0.8991 0.164 Uiso 1 1 calc R
C26 C 0.1649(7) 0.2248(4) 0.7101(5) 0.135(2) Uani 1 1 d .
H26A H 0.1927 0.1897 0.6468 0.203 Uiso 1 1 calc R
H26B H 0.2479 0.2853 0.7843 0.203 Uiso 1 1 calc R
H26C H 0.0989 0.2705 0.6863 0.203 Uiso 1 1 calc R
C27 C 0.0853(4) -0.0039(4) 0.6662(4) 0.0757(11) Uani 1 1 d .
H27A H 0.0396 -0.0677 0.6826 0.091 Uiso 1 1 calc R
N1 N 0.5551(3) 0.1010(2) 0.2443(2) 0.0500(7) Uani 1 1 d .
N2 N 0.5040(3) 0.2451(2) 0.4283(2) 0.0455(6) Uani 1 1 d .
N3 N 0.0988(3) 0.1198(3) 0.7288(3) 0.0698(9) Uani 1 1 d .

loop_
_atom_site_aniso_label
_atom_site_aniso_U_11
_atom_site_aniso_U_22
_atom_site_aniso_U_33
_atom_site_aniso_U_23
_atom_site_aniso_U_13
_atom_site_aniso_U_12
Mn1 0.0405(3) 0.0333(3) 0.0368(3) 0.00897(19) 0.00887(19) 0.01301(19)
O1 0.0454(13) 0.0605(13) 0.0501(13) 0.0297(11) 0.0175(10) 0.0254(11)
O2 0.0539(15) 0.107(2) 0.0773(17) 0.0585(16) 0.0359(13) 0.0405(14)
O3 0.0514(13) 0.0374(11) 0.0418(12) 0.0022(9) 0.0050(10) 0.0147(10)
O4 0.0396(13) 0.0555(13) 0.0525(13) -0.0038(11) 0.0118(10) 0.0136(11)
O5 0.0611(16) 0.0434(13) 0.0701(16) 0.0101(12) 0.0012(13) 0.0218(12)
O6 0.0401(14) 0.0636(15) 0.0593(15) 0.0211(12) 0.0199(11) 0.0207(12)
O7 0.135(3) 0.0618(18) 0.121(3) 0.0331(18) 0.072(2) 0.0468(19)
C1 0.0408(18) 0.0392(16) 0.0414(17) 0.0123(14) 0.0094(14) 0.0126(14)
C2 0.0465(19) 0.0451(17) 0.0445(17) 0.0212(15) 0.0155(14) 0.0165(15)
C3 0.0463(18) 0.0392(16) 0.0417(17) 0.0174(14) 0.0118(14) 0.0122(14)
C4 0.0436(17) 0.0349(15) 0.0434(17) 0.0168(13) 0.0139(13) 0.0151(13)
C5 0.0461(18) 0.0497(18) 0.0519(19) 0.0243(15) 0.0229(15) 0.0206(15)
C6 0.0473(18) 0.0472(18) 0.0454(17) 0.0254(15) 0.0166(14) 0.0195(15)
C7 0.0436(19) 0.0532(19) 0.0400(17) 0.0024(15) 0.0074(14) 0.0112(15)
C8 0.0437(19) 0.059(2) 0.0440(18) 0.0031(16) 0.0136(14) 0.0207(16)
C9 0.0486(19) 0.0423(17) 0.0382(16) 0.0071(13) 0.0142(14) 0.0155(15)
C10 0.0490(19) 0.0446(17) 0.0422(17) 0.0079(14) 0.0202(14) 0.0160(15)
C11 0.0491(19) 0.0436(17) 0.0411(17) 0.0115(14) 0.0129(14) 0.0168(15)
C12 0.0423(18) 0.0362(16) 0.0351(16) 0.0089(13) 0.0131(13) 0.0100(14)
C13 0.076(3) 0.049(2) 0.054(2) 0.0087(17) 0.0252(18) 0.0217(19)
C14 0.095(3) 0.055(2) 0.055(2) 0.0021(19) 0.026(2) 0.025(2)
C15 0.089(3) 0.0344(19) 0.065(3) 0.0030(18) 0.009(2) 0.016(2)
C16 0.062(2) 0.0362(18) 0.053(2) 0.0099(16) 0.0039(17) 0.0091(16)
C17 0.0481(19) 0.0326(16) 0.0428(17) 0.0102(14) 0.0005(14) 0.0100(14)
C18 0.081(3) 0.039(2) 0.090(3) 0.020(2) 0.015(2) -0.004(2)
C19 0.078(3) 0.056(2) 0.088(3) 0.031(2) 0.024(2) 0.003(2)
C20 0.057(2) 0.050(2) 0.064(2) 0.0260(18) 0.0177(18) 0.0094(17)
C21 0.0460(19) 0.0384(17) 0.0475(18) 0.0170(15) 0.0051(14) 0.0114(14)
C22 0.078(3) 0.075(3) 0.075(3) 0.038(2) 0.037(2) 0.017(2)
C23 0.077(3) 0.066(2) 0.063(2) 0.026(2) 0.034(2) 0.024(2)
C24 0.056(2) 0.0494(19) 0.0490(19) 0.0186(16) 0.0177(16) 0.0227(17)
C25 0.149(5) 0.081(3) 0.103(4) 0.029(3) 0.075(4) 0.024(3)
C26 0.224(7) 0.061(3) 0.171(6) 0.039(3) 0.151(5) 0.041(4)
C27 0.080(3) 0.065(3) 0.081(3) 0.032(2) 0.032(2) 0.026(2)
N1 0.0545(17) 0.0409(14) 0.0422(15) 0.0131(12) 0.0132(12) 0.0162(13)
N2 0.0440(15) 0.0380(14) 0.0442(14) 0.0159(12) 0.0109(11) 0.0130(12)
N3 0.084(2) 0.0490(18) 0.074(2) 0.0212(16) 0.0381(18) 0.0214(16)

loop_
_atom_type_symbol
_atom_type_description
_atom_type_scat_dispersion_real
_atom_type_scat_dispersion_imag
_atom_type_scat_source
C C 0.0033 0.0016 'International Tables Vol C Tables 4.2.6.8 and 6.1.1.4'
H H 0.0000 0.0000 'International Tables Vol C Tables 4.2.6.8 and 6.1.1.4'
N N 0.0061 0.0033 'International Tables Vol C Tables 4.2.6.8 and 6.1.1.4'
O O 0.0106 0.0060 'International Tables Vol C Tables 4.2.6.8 and 6.1.1.4'
Mn Mn 0.3368 0.7283 'International Tables Vol C Tables 4.2.6.8 and 6.1.1.4'

loop_
_geom_angle_atom_site_label_1
_geom_angle_atom_site_label_2
_geom_angle_atom_site_label_3
_geom_angle
_geom_angle_site_symmetry_1
_geom_angle_site_symmetry_3
O3 Mn1 O1 93.53(9) . .
O3 Mn1 O6 106.99(10) . .
O1 Mn1 O6 86.99(9) . .
O3 Mn1 O5 86.14(9) . .
O1 Mn1 O5 176.78(9) . .
O6 Mn1 O5 90.04(10) . .
O3 Mn1 N2 90.59(9) . .
O1 Mn1 N2 95.31(9) . .
O6 Mn1 N2 162.12(9) . .
O5 Mn1 N2 87.90(10) . .
O3 Mn1 N1 160.45(10) . .
O1 Mn1 N1 97.75(9) . .
O6 Mn1 N1 89.56(10) . .
O5 Mn1 N1 83.46(9) . .
N2 Mn1 N1 72.56(10) . .
C1 O1 Mn1 131.2(2) . .
C12 O3 Mn1 132.37(19) . .
Mn1 O5 H5W2 99(3) . .
Mn1 O5 H5W1 128(3) . .
H5W2 O5 H5W1 108(3) . .
Mn1 O6 H6W2 100(3) . .
Mn1 O6 H6W1 122(3) . .
H6W2 O6 H6W1 110(3) . .
O2 C1 O1 125.4(3) . .
O2 C1 C2 116.6(3) . .
O1 C1 C2 118.0(3) . .
C3 C2 C1 124.0(3) . .
C3 C2 H2A 118.0 . .
C1 C2 H2A 118.0 . .
C2 C3 C4 127.9(3) . .
C2 C3 H3A 116.1 . .
C4 C3 H3A 116.1 . .
C5 C4 C6 117.6(3) . .
C5 C4 C3 123.2(3) . .
C6 C4 C3 119.2(3) . .
C6 C5 C4 121.3(3) 2_565 .
C6 C5 H5A 119.3 2_565 .
C4 C5 H5A 119.3 . .
C5 C6 C4 121.1(3) 2_565 .
C5 C6 H6A 119.5 2_565 .
C4 C6 H6A 119.5 . .
C8 C7 C9 120.8(3) . .
C8 C7 H7A 119.6 . .
C9 C7 H7A 119.6 . .
C7 C8 C9 121.7(3) . 2_777
C7 C8 H8A 119.1 . .
C9 C8 H8A 119.1 2_777 .
C7 C9 C8 117.5(3) . 2_777
C7 C9 C10 122.8(3) . .
C8 C9 C10 119.8(3) 2_777 .
C11 C10 C9 127.9(3) . .
C11 C10 H10A 116.1 . .
C9 C10 H10A 116.1 . .
C10 C11 C12 124.5(3) . .
C10 C11 H11A 117.7 . .
C12 C11 H11A 117.7 . .
O4 C12 O3 124.5(3) . .
O4 C12 C11 119.2(3) . .
O3 C12 C11 116.1(3) . .
N1 C13 C14 123.8(4) . .
N1 C13 H13A 118.1 . .
C14 C13 H13A 118.1 . .
C15 C14 C13 118.7(4) . .
C15 C14 H14A 120.6 . .
C13 C14 H14A 120.6 . .
C14 C15 C16 120.6(3) . .
C14 C15 H15A 119.7 . .
C16 C15 H15A 119.7 . .
C15 C16 C17 116.3(4) . .
C15 C16 C18 125.0(4) . .
C17 C16 C18 118.6(4) . .
N1 C17 C16 122.8(3) . .
N1 C17 C21 118.0(3) . .
C16 C17 C21 119.2(3) . .
C19 C18 C16 122.6(4) . .
C19 C18 H18A 118.7 . .
C16 C18 H18A 118.7 . .
C18 C19 C20 120.2(4) . .
C18 C19 H19A 119.9 . .
C20 C19 H19A 119.9 . .
C21 C20 C22 117.3(3) . .
C21 C20 C19 119.7(4) . .
C22 C20 C19 123.0(4) . .
N2 C21 C20 122.6(3) . .
N2 C21 C17 117.8(3) . .
C20 C21 C17 119.6(3) . .
C23 C22 C20 119.6(4) . .
C23 C22 H22A 120.2 . .
C20 C22 H22A 120.2 . .
C22 C23 C24 119.3(4) . .
C22 C23 H23A 120.4 . .
C24 C23 H23A 120.4 . .
N2 C24 C23 123.3(3) . .
N2 C24 H24A 118.3 . .
C23 C24 H24A 118.3 . .
N3 C25 H25A 109.5 . .
N3 C25 H25B 109.5 . .
H25A C25 H25B 109.5 . .
N3 C25 H25C 109.5 . .
H25A C25 H25C 109.5 . .
H25B C25 H25C 109.5 . .
N3 C26 H26A 109.5 . .
N3 C26 H26B 109.5 . .
H26A C26 H26B 109.5 . .
N3 C26 H26C 109.5 . .
H26A C26 H26C 109.5 . .
H26B C26 H26C 109.5 . .
O7 C27 N3 126.8(4) . .
O7 C27 H27A 116.6 . .
N3 C27 H27A 116.6 . .
C13 N1 C17 117.7(3) . .
C13 N1 Mn1 126.7(2) . .
C17 N1 Mn1 115.2(2) . .
C24 N2 C21 117.9(3) . .
C24 N2 Mn1 125.9(2) . .
C21 N2 Mn1 116.1(2) . .
C27 N3 C26 121.3(4) . .
C27 N3 C25 122.4(4) . .
C26 N3 C25 116.3(3) . .

loop_
_geom_bond_atom_site_label_1
_geom_bond_atom_site_label_2
_geom_bond_distance
_geom_bond_site_symmetry_2
Mn1 O3 2.112(2) .
Mn1 O1 2.148(2) .
Mn1 O6 2.157(2) .
Mn1 O5 2.226(2) .
Mn1 N2 2.277(3) .
Mn1 N1 2.301(3) .
O1 C1 1.262(4) .
O2 C1 1.244(4) .
O3 C12 1.257(3) .
O4 C12 1.244(3) .
O5 H5W2 0.852(18) .
O5 H5W1 0.849(18) .
O6 H6W2 0.851(17) .
O6 H6W1 0.832(18) .
O7 C27 1.188(5) .
C1 C2 1.487(4) .
C2 C3 1.308(4) .
C2 H2A 0.9300 .
C3 C4 1.472(4) .
C3 H3A 0.9300 .
C4 C5 1.380(4) .
C4 C6 1.393(4) .
C5 C6 1.381(4) 2_565
C5 H5A 0.9300 .
C6 C5 1.381(4) 2_565
C6 H6A 0.9300 .
C7 C8 1.368(4) .
C7 C9 1.386(4) .
C7 H7A 0.9300 .
C8 C9 1.394(4) 2_777
C8 H8A 0.9300 .
C9 C8 1.394(4) 2_777
C9 C10 1.456(4) .
C10 C11 1.314(4) .
C10 H10A 0.9300 .
C11 C12 1.482(4) .
C11 H11A 0.9300 .
C13 N1 1.309(4) .
C13 C14 1.391(5) .
C13 H13A 0.9300 .
C14 C15 1.351(6) .
C14 H14A 0.9300 .
C15 C16 1.396(5) .
C15 H15A 0.9300 .
C16 C17 1.414(4) .
C16 C18 1.415(6) .
C17 N1 1.356(4) .
C17 C21 1.439(5) .
C18 C19 1.334(6) .
C18 H18A 0.9300 .
C19 C20 1.431(5) .
C19 H19A 0.9300 .
C20 C21 1.395(5) .
C20 C22 1.405(5) .
C21 N2 1.358(4) .
C22 C23 1.356(5) .
C22 H22A 0.9300 .
C23 C24 1.383(5) .
C23 H23A 0.9300 .
C24 N2 1.322(4) .
C24 H24A 0.9300 .
C25 N3 1.428(5) .
C25 H25A 0.9600 .
C25 H25B 0.9600 .
C25 H25C 0.9600 .
C26 N3 1.417(5) .
C26 H26A 0.9600 .
C26 H26B 0.9600 .
C26 H26C 0.9600 .
C27 N3 1.319(5) .
C27 H27A 0.9300 .
